data_7048330
loop_
_publ_author_name
'Yang, Mingxue'
'Li, Xiao-Ning'
'Jia, Ji-Hui'
'Chen, Xu-Lin'
'Lu, Can-Zhong'

_publ_section_title
;
 A rationally designed vapoluminescent compound with adsorptive channels
 and responsive luminophores for volatile organic compounds (VOCs).
;
_journal_issue 4
_journal_name_full 'Dalton transactions (Cambridge, England : 2003)'
_journal_page_first 1179
_journal_page_last 1183
_journal_paper_doi 10.1039/c8dt04360d
_journal_volume 48
_journal_year 2019
_chemical_formula_moiety 'C55 H42 Cu N4 O2 P2, B F4'
_chemical_formula_sum 'C55 H42 B Cu F4 N4 O2 P2'
_chemical_formula_weight 1003.21
_chemical_name_systematic
'((4-(1'H-[1, 3?-bipyrazol]-1'-yl)phenyl)(phenyl)methanone) ((oxybis(2,1-phenylene))bis(diphenylphosphane)) copper(I) tetrafluoro?borate'
_space_group_crystal_system monoclinic
_space_group_IT_number 14
_space_group_name_Hall '-P 2ybc'
_space_group_name_H-M_alt 'P 1 21/c 1'
_symmetry_space_group_name_Hall '-P 2ybc'
_symmetry_space_group_name_H-M 'P 1 21/c 1'
_atom_sites_solution_hydrogens geom
_atom_sites_solution_primary dual
_audit_creation_date 2018-11-22
_audit_creation_method
;
Olex2 1.2
(compiled 2018.05.29 svn.r3508 for OlexSys, GUI svn.r5506)
;
_audit_update_record
;
2018-11-23 deposited with the CCDC.
2018-12-05 downloaded from the CCDC.
;
_cell_angle_alpha 90
_cell_angle_beta 91.3520(10)
_cell_angle_gamma 90
_cell_formula_units_Z 8
_cell_length_a 27.2797(2)
_cell_length_b 30.1904(3)
_cell_length_c 11.65080(10)
_cell_measurement_reflns_used 24342
_cell_measurement_temperature 100.0(2)
_cell_measurement_theta_max 70.3920
_cell_measurement_theta_min 4.3630
_cell_volume 9592.75(14)
_computing_cell_refinement 'CrysAlisPro 1.171.39.46 (Rigaku OD, 2018)'
_computing_data_collection 'CrysAlisPro 1.171.39.46 (Rigaku OD, 2018)'
_computing_data_reduction 'CrysAlisPro 1.171.39.46 (Rigaku OD, 2018)'
_computing_molecular_graphics 'Olex2 (Dolomanov et al., 2009)'
_computing_publication_material 'Olex2 (Dolomanov et al., 2009)'
_computing_structure_refinement 'ShelXL (Sheldrick, 2015)'
_computing_structure_solution 'ShelXT (Sheldrick, 2015)'
_diffrn_ambient_environment N~2~
_diffrn_ambient_temperature 100.0(2)
_diffrn_detector 'CCD plate'
_diffrn_detector_area_resol_mean 16.2083
_diffrn_detector_type Eos
_diffrn_measured_fraction_theta_full 0.998
_diffrn_measured_fraction_theta_max 0.990
_diffrn_measurement_details
;
List of Runs (angles in degrees, time in seconds):

  # Type    Start    End  Width  t~exp~   \w     \q     \k     \f   Frames
#--------------------------------------------------------------------------
  1  \w    -15.00  21.00   1.00    2.55    --    0.00 -57.00 150.00   36
  2  \w    -64.00 -37.00   1.00    2.55    --    0.00 -57.00 150.00   27
  3  \w    -59.00  11.00   1.00    2.55    --    0.00 -57.00  30.00   70
  4  \w      6.00  69.00   1.00   10.20    --   54.00 -38.00  60.00   63
  5  \w     44.00 111.00   1.00   10.20    --   54.00-125.00 -90.00   67
  6  \w    -15.00  37.00   1.00   10.20    --   54.00 -57.00 -90.00   52
  7  \w     63.00 116.00   1.00   10.20    --   54.00  57.00-180.00   53
  8  \w     86.00 123.00   1.00   10.20    --   54.00  57.00  60.00   37
  9  \w     36.00  81.00   1.00   10.20    --   54.00  57.00  60.00   45
 10  \w     42.00  90.00   1.00   10.20    --  108.00 -77.00 -30.00   48
 11  \w     85.00 115.00   1.00   10.20    --  108.00  77.00-120.00   30
 12  \w     78.00 115.00   1.00   10.20    --  108.00  25.00 -90.00   37
 13  \w    150.00 177.00   1.00   10.20    --  108.00  77.00-120.00   27
 14  \w    111.00 137.00   1.00   10.20    --  108.00 -91.00 -90.00   26
 15  \w     38.00  73.00   1.00   10.20    --  108.00-111.00  30.00   35
 16  \w    104.00 139.00   1.00   10.20    --  108.00  25.00-120.00   35
 17  \w    139.00 165.00   1.00   10.20    --  108.00  77.00 120.00   26
 18  \w     67.00 137.00   1.00   10.20    --  108.00 -77.00 150.00   70
 19  \w     87.00 134.00   1.00   10.20    --  108.00  38.00 -60.00   47
 20  \w     58.00 109.00   1.00   10.20    --  108.00-111.00 150.00   51
 21  \w    127.00 177.00   1.00   10.20    --  108.00  38.00-180.00   50
 22  \w     84.00 115.00   1.00   10.20    --  108.00  38.00-180.00   31
 23  \w    100.00 129.00   1.00   10.20    --  108.00 -77.00 -30.00   29
 24  \w    131.00 163.00   1.00   10.20    --  108.00  25.00 -90.00   32
 25  \w     72.00 100.00   1.00   10.20    --  108.00 -77.00 120.00   28
 26  \w     65.00 108.00   1.00   10.20    --  108.00-111.00-180.00   43
 27  \w    101.00 145.00   1.00   10.20    --  108.00 111.00   0.00   44
 28  \w     66.00  91.00   1.00   10.20    --  108.00 -91.00 -90.00   25
 29  \w     67.00 104.00   1.00   10.20    --  108.00-111.00 -30.00   37
 30  \w     44.00 112.00   1.00   10.20    --  108.00 -50.00 -30.00   68
 31  \w     35.00  88.00   1.00   10.20    --  108.00 -25.00   0.00   53
 32  \w    100.00 125.00   1.00   10.20    --  108.00 -25.00   0.00   25
 33  \w     47.00  72.00   1.00   10.20    --  108.00-111.00-120.00   25
 34  \w     53.00 130.00   1.00   10.20    --  108.00 -63.00  60.00   77
 35  \w    148.00 174.00   1.00   10.20    --  108.00  25.00 150.00   26
;
_diffrn_measurement_device 'four-circle diffractometer'
_diffrn_measurement_device_type 'SuperNova, Dual, Cu at home/near, Eos'
_diffrn_measurement_method '\w scans'
_diffrn_orient_matrix_type 'CrysAlisPro convention (1999,Acta A55,543-557)'
_diffrn_orient_matrix_UB_11 -0.0156725000
_diffrn_orient_matrix_UB_12 -0.0487446000
_diffrn_orient_matrix_UB_13 0.0129610000
_diffrn_orient_matrix_UB_21 -0.0195626000
_diffrn_orient_matrix_UB_22 -0.0000954000
_diffrn_orient_matrix_UB_23 -0.1251157000
_diffrn_orient_matrix_UB_31 0.0506147000
_diffrn_orient_matrix_UB_32 -0.0151245000
_diffrn_orient_matrix_UB_33 -0.0408694000
_diffrn_radiation_monochromator mirror
_diffrn_radiation_probe x-ray
_diffrn_radiation_type CuK\a
_diffrn_radiation_wavelength 1.54184
_diffrn_reflns_av_R_equivalents 0.0380
_diffrn_reflns_av_unetI/netI 0.0318
_diffrn_reflns_Laue_measured_fraction_full 0.998
_diffrn_reflns_Laue_measured_fraction_max 0.990
_diffrn_reflns_limit_h_max 33
_diffrn_reflns_limit_h_min -30
_diffrn_reflns_limit_k_max 32
_diffrn_reflns_limit_k_min -36
_diffrn_reflns_limit_l_max 11
_diffrn_reflns_limit_l_min -14
_diffrn_reflns_number 60932
_diffrn_reflns_point_group_measured_fraction_full 0.998
_diffrn_reflns_point_group_measured_fraction_max 0.990
_diffrn_reflns_theta_full 67.684
_diffrn_reflns_theta_max 70.557
_diffrn_reflns_theta_min 4.068
_diffrn_source 'micro-focus sealed X-ray tube'
_diffrn_source_type 'SuperNova (Cu) X-ray Source'
_exptl_absorpt_coefficient_mu 1.796
_exptl_absorpt_correction_T_max 1.00000
_exptl_absorpt_correction_T_min 0.79373
_exptl_absorpt_correction_type multi-scan
_exptl_absorpt_process_details
;
CrysAlisPro 1.171.39.46 (Rigaku Oxford Diffraction, 2018)
Empirical absorption correction using spherical harmonics,
 implemented in SCALE3 ABSPACK scaling algorithm.
;
_exptl_crystal_colour colourless
_exptl_crystal_colour_primary colourless
_exptl_crystal_density_diffrn 1.389
_exptl_crystal_description block
_exptl_crystal_F_000 4128
_exptl_crystal_preparation Luminescent
_exptl_crystal_recrystallization_method 'Re-crystallisation from solvent: DCM/EtOH'
_exptl_crystal_size_max 0.16
_exptl_crystal_size_mid 0.12
_exptl_crystal_size_min 0.1
_refine_diff_density_max 1.419
_refine_diff_density_min -0.453
_refine_diff_density_rms 0.078
_refine_ls_extinction_method none
_refine_ls_goodness_of_fit_ref 1.171
_refine_ls_hydrogen_treatment constr
_refine_ls_matrix_type full
_refine_ls_number_parameters 1300
_refine_ls_number_reflns 18213
_refine_ls_number_restraints 24
_refine_ls_restrained_S_all 1.170
_refine_ls_R_factor_all 0.0672
_refine_ls_R_factor_gt 0.0612
_refine_ls_shift/su_max 0.001
_refine_ls_shift/su_mean 0.000
_refine_ls_structure_factor_coef Fsqd
_refine_ls_weighting_details 'w=1/[\s^2^(Fo^2^)+(0.0290P)^2^+32.6615P] where P=(Fo^2^+2Fc^2^)/3'
_refine_ls_weighting_scheme calc
_refine_ls_wR_factor_gt 0.1488
_refine_ls_wR_factor_ref 0.1518
_reflns_Friedel_coverage 0.000
_reflns_number_gt 16302
_reflns_number_total 18213
_reflns_threshold_expression 'I > 2\s(I)'
_cod_data_source_file c8dt04360d3.cif
_cod_data_source_block 1864205_OBC
_cod_depositor_comments 'Adding full bibliography for 7048330--7048333.cif.'
_cod_database_code 7048330
_shelx_shelxl_version_number 2014/7
_chemical_oxdiff_formula 'C N H O'
_shelx_space_group_comment
;
The symmetry employed for this shelxl refinement is uniquely defined
by the following loop, which should always be used as a source of
symmetry information in preference to the above space-group names.
They are only intended as comments.
;
_shelx_estimated_absorpt_t_max 0.841
_shelx_estimated_absorpt_t_min 0.762
_reflns_odcompleteness_completeness 92.91
_reflns_odcompleteness_iscentric 1
_reflns_odcompleteness_theta 74.33
_olex2_refinement_description
;
1. Fixed Uiso
 At 1.2 times of:
  All C(H) groups
2. Uiso/Uaniso restraints and constraints
Uanis(F6B) \\sim Ueq, Uanis(F5B) \\sim Ueq, Uanis(F8B) \\sim Ueq, Uanis(F7B)
\\sim Ueq: with sigma of 0.1 and sigma for terminal atoms of 0.2
3. Others
 Sof(F4B)=1-FVAR(1)
 Sof(F4A)=FVAR(1)
 Sof(F3B)=1-FVAR(2)
 Sof(F3A)=FVAR(2)
 Sof(F5B)=Sof(F6B)=Sof(F7B)=Sof(F8B)=1-FVAR(3)
 Sof(F5A)=Sof(F6A)=Sof(F7A)=Sof(F8A)=FVAR(3)
4.a Aromatic/amide H refined with riding coordinates:
 C101(H101), C102(H102), C103(H103), C105(H105), C106(H106), C108(H108),
 C109(H109), C111(H111), C112(H112), C115(H115), C116(H116), C117(H117),
 C118(H118), C119(H119), C121(H121), C122(H122), C123(H123), C124(H124),
 C125(H125), C127(H127), C128(H128), C129(H129), C130(H130), C131(H131),
 C133(H133), C134(H134), C135(H135), C136(H136), C139(H139), C140(H140),
 C141(H141), C142(H142), C145(H145), C146(H146), C147(H147), C148(H148),
 C149(H149), C151(H151), C152(H152), C153(H153), C154(H154), C155(H155),
 C201(H201), C202(H202), C203(H203), C205(H205), C206(H206), C208(H208),
 C209(H209), C211(H211), C212(H212), C215(H215), C216(H216), C217(H217),
 C218(H218), C219(H219), C221(H221), C222(H222), C223(H223), C224(H224),
 C225(H225), C227(H227), C228(H228), C229(H229), C230(H230), C231(H231),
 C233(H233), C234(H234), C235(H235), C236(H236), C239(H239), C240(H240),
 C241(H241), C242(H242), C245(H245), C246(H246), C247(H247), C248(H248),
 C249(H249), C251(H251), C252(H252), C253(H253), C254(H254), C255(H255)
;
_olex2_date_sample_data_collection 2018-07-28
_olex2_submission_special_instructions 'No special instructions were received'
_oxdiff_exptl_absorpt_empirical_details
;
Empirical correction (ABSPACK) includes:
- Absorption correction using spherical harmonics
- Frame scaling
;
_oxdiff_exptl_absorpt_empirical_full_max 1.493
_oxdiff_exptl_absorpt_empirical_full_min 0.748

loop_
_space_group_symop_operation_xyz
'x, y, z'
'-x, y+1/2, -z+1/2'
'-x, -y, -z'
'x, -y-1/2, z-1/2'

loop_
_atom_site_label
_atom_site_type_symbol
_atom_site_fract_x
_atom_site_fract_y
_atom_site_fract_z
_atom_site_U_iso_or_equiv
_atom_site_adp_type
_atom_site_occupancy
_atom_site_site_symmetry_order
_atom_site_calc_flag
_atom_site_refinement_flags_posn
_atom_site_refinement_flags_adp
_atom_site_refinement_flags_occupancy
_atom_site_disorder_assembly
_atom_site_disorder_group
Cu10 Cu 0.12103(2) 0.62231(2) 1.07556(4) 0.01924(12) Uani 1 1 d . . . . .
P101 P 0.13718(3) 0.55113(3) 1.02252(8) 0.02058(18) Uani 1 1 d . . . . .
P102 P 0.15381(3) 0.67273(3) 0.95991(7) 0.01827(17) Uani 1 1 d . . . . .
O101 O -0.02284(11) 0.62421(13) 0.5416(2) 0.0462(8) Uani 1 1 d . . . . .
O102 O 0.12982(8) 0.60171(8) 0.7984(2) 0.0210(5) Uani 1 1 d . . . . .
N101 N 0.12861(10) 0.62496(10) 1.2529(3) 0.0226(6) Uani 1 1 d . . . . .
N102 N 0.08487(11) 0.62880(10) 1.3062(2) 0.0232(6) Uani 1 1 d . . . . .
N103 N 0.04588(10) 0.62916(9) 1.1263(2) 0.0183(6) Uani 1 1 d . . . . .
N104 N -0.00164(10) 0.63233(9) 1.0864(2) 0.0181(6) Uani 1 1 d . . . . .
C101 C 0.16182(15) 0.62386(14) 1.3382(3) 0.0305(9) Uani 1 1 d . . . . .
H101 H 0.1954 0.6214 1.3283 0.037 Uiso 1 1 calc R . . . .
C102 C 0.13948(16) 0.62685(16) 1.4455(3) 0.0388(10) Uani 1 1 d . . . . .
H102 H 0.1550 0.6268 1.5174 0.047 Uiso 1 1 calc R . . . .
C103 C 0.09041(15) 0.62992(15) 1.4225(3) 0.0331(9) Uani 1 1 d . . . . .
H103 H 0.0657 0.6323 1.4756 0.040 Uiso 1 1 calc R . . . .
C104 C 0.04212(13) 0.63108(11) 1.2391(3) 0.0193(7) Uani 1 1 d . . . . .
C105 C -0.00581(13) 0.63588(13) 1.2753(3) 0.0250(8) Uani 1 1 d . . . . .
H105 H -0.0168 0.6381 1.3500 0.030 Uiso 1 1 calc R . . . .
C106 C -0.03289(14) 0.63646(13) 1.1747(3) 0.0249(8) Uani 1 1 d . . . . .
H106 H -0.0668 0.6392 1.1681 0.030 Uiso 1 1 calc R . . . .
C107 C -0.01334(12) 0.63360(12) 0.9676(3) 0.0196(7) Uani 1 1 d . . . . .
C108 C -0.06057(13) 0.64607(13) 0.9313(3) 0.0257(8) Uani 1 1 d . . . . .
H108 H -0.0848 0.6514 0.9845 0.031 Uiso 1 1 calc R . . . .
C109 C -0.07069(13) 0.65033(14) 0.8155(3) 0.0288(8) Uani 1 1 d . . . . .
H109 H -0.1021 0.6585 0.7911 0.035 Uiso 1 1 calc R . . . .
C110 C -0.03522(13) 0.64274(14) 0.7341(3) 0.0264(8) Uani 1 1 d . . . . .
C111 C 0.01108(13) 0.62842(13) 0.7715(3) 0.0236(7) Uani 1 1 d . . . . .
H111 H 0.0348 0.6219 0.7181 0.028 Uiso 1 1 calc R . . . .
C112 C 0.02192(12) 0.62388(11) 0.8867(3) 0.0195(7) Uani 1 1 d . . . . .
H112 H 0.0529 0.6143 0.9107 0.023 Uiso 1 1 calc R . . . .
C113 C -0.04487(14) 0.64757(17) 0.6095(3) 0.0363(10) Uani 1 1 d . . . . .
C114 C -0.08128(15) 0.6815(2) 0.5676(4) 0.0496(14) Uani 1 1 d . . . . .
C115 C -0.08789(17) 0.7213(2) 0.6275(5) 0.0529(14) Uani 1 1 d . . . . .
H115 H -0.0705 0.7263 0.6959 0.063 Uiso 1 1 calc R . . . .
C116 C -0.12021(19) 0.7533(2) 0.5855(6) 0.073(2) Uani 1 1 d . . . . .
H116 H -0.1242 0.7799 0.6248 0.087 Uiso 1 1 calc R . . . .
C117 C -0.1463(2) 0.7452(3) 0.4847(6) 0.083(3) Uani 1 1 d . . . . .
H117 H -0.1683 0.7663 0.4569 0.100 Uiso 1 1 calc R . . . .
C118 C -0.14028(18) 0.7066(3) 0.4250(5) 0.078(3) Uani 1 1 d . . . . .
H118 H -0.1582 0.7020 0.3571 0.094 Uiso 1 1 calc R . . . .
C119 C -0.10736(16) 0.6739(3) 0.4652(4) 0.0636(18) Uani 1 1 d . . . . .
H119 H -0.1031 0.6477 0.4244 0.076 Uiso 1 1 calc R . . . .
C120 C 0.10735(13) 0.51450(12) 1.1235(3) 0.0238(7) Uani 1 1 d . . . . .
C121 C 0.13290(15) 0.49534(14) 1.2154(3) 0.0318(9) Uani 1 1 d . . . . .
H121 H 0.1668 0.4982 1.2212 0.038 Uiso 1 1 calc R . . . .
C122 C 0.10814(17) 0.47203(15) 1.2986(4) 0.0399(10) Uani 1 1 d . . . . .
H122 H 0.1256 0.4597 1.3603 0.048 Uiso 1 1 calc R . . . .
C123 C 0.05785(17) 0.46685(16) 1.2907(4) 0.0410(10) Uani 1 1 d . . . . .
H123 H 0.0414 0.4511 1.3466 0.049 Uiso 1 1 calc R . . . .
C124 C 0.03228(16) 0.48541(16) 1.1985(4) 0.0413(10) Uani 1 1 d . . . . .
H124 H -0.0015 0.4816 1.1918 0.050 Uiso 1 1 calc R . . . .
C125 C 0.05639(14) 0.50945(14) 1.1168(4) 0.0333(9) Uani 1 1 d . . . . .
H125 H 0.0386 0.5225 1.0566 0.040 Uiso 1 1 calc R . . . .
C126 C 0.20137(13) 0.53508(12) 1.0340(3) 0.0243(7) Uani 1 1 d . . . . .
C127 C 0.21858(15) 0.49564(14) 0.9887(4) 0.0358(9) Uani 1 1 d . . . . .
H127 H 0.1974 0.4775 0.9463 0.043 Uiso 1 1 calc R . . . .
C128 C 0.26710(17) 0.48322(16) 1.0062(4) 0.0445(11) Uani 1 1 d . . . . .
H128 H 0.2785 0.4570 0.9744 0.053 Uiso 1 1 calc R . . . .
C129 C 0.29829(16) 0.50947(17) 1.0702(4) 0.0428(11) Uani 1 1 d . . . . .
H129 H 0.3306 0.5006 1.0830 0.051 Uiso 1 1 calc R . . . .
C130 C 0.28223(16) 0.54895(18) 1.1160(4) 0.0442(11) Uani 1 1 d . . . . .
H130 H 0.3035 0.5667 1.1592 0.053 Uiso 1 1 calc R . . . .
C131 C 0.23395(14) 0.56166(15) 1.0967(4) 0.0350(9) Uani 1 1 d . . . . .
H131 H 0.2231 0.5885 1.1262 0.042 Uiso 1 1 calc R . . . .
C132 C 0.11708(13) 0.52960(12) 0.8820(3) 0.0229(7) Uani 1 1 d . . . . .
C133 C 0.10254(15) 0.48533(13) 0.8648(4) 0.0310(8) Uani 1 1 d . . . . .
H133 H 0.1035 0.4656 0.9261 0.037 Uiso 1 1 calc R . . . .
C134 C 0.08692(17) 0.47088(14) 0.7576(4) 0.0383(10) Uani 1 1 d . . . . .
H134 H 0.0787 0.4412 0.7471 0.046 Uiso 1 1 calc R . . . .
C135 C 0.08340(15) 0.49954(15) 0.6665(4) 0.0354(9) Uani 1 1 d . . . . .
H135 H 0.0714 0.4896 0.5957 0.043 Uiso 1 1 calc R . . . .
C136 C 0.09791(13) 0.54349(13) 0.6802(3) 0.0276(8) Uani 1 1 d . . . . .
H136 H 0.0959 0.5631 0.6188 0.033 Uiso 1 1 calc R . . . .
C137 C 0.11534(12) 0.55742(12) 0.7867(3) 0.0243(8) Uani 1 1 d . . . . .
C138 C 0.18052(12) 0.60981(12) 0.7982(3) 0.0202(7) Uani 1 1 d . . . . .
C139 C 0.21169(14) 0.58578(12) 0.7299(3) 0.0260(8) Uani 1 1 d . . . . .
H139 H 0.1998 0.5627 0.6844 0.031 Uiso 1 1 calc R . . . .
C140 C 0.26102(13) 0.59679(13) 0.7304(3) 0.0274(8) Uani 1 1 d . . . . .
H140 H 0.2823 0.5812 0.6841 0.033 Uiso 1 1 calc R . . . .
C141 C 0.27872(13) 0.63061(12) 0.7990(3) 0.0261(8) Uani 1 1 d . . . . .
H141 H 0.3120 0.6373 0.8001 0.031 Uiso 1 1 calc R . . . .
C142 C 0.24698(13) 0.65471(12) 0.8666(3) 0.0232(7) Uani 1 1 d . . . . .
H142 H 0.2592 0.6777 0.9122 0.028 Uiso 1 1 calc R . . . .
C143 C 0.19709(12) 0.64488(12) 0.8667(3) 0.0201(7) Uani 1 1 d . . . . .
C144 C 0.19152(13) 0.71629(12) 1.0245(3) 0.0236(7) Uani 1 1 d . . . . .
C145 C 0.19830(14) 0.75746(13) 0.9725(4) 0.0306(9) Uani 1 1 d . . . . .
H145 H 0.1809 0.7645 0.9053 0.037 Uiso 1 1 calc R . . . .
C146 C 0.23083(14) 0.78784(14) 1.0207(4) 0.0344(9) Uani 1 1 d . . . . .
H146 H 0.2353 0.8152 0.9860 0.041 Uiso 1 1 calc R . . . .
C147 C 0.25656(15) 0.77729(15) 1.1204(4) 0.0398(11) Uani 1 1 d . . . . .
H147 H 0.2786 0.7976 1.1522 0.048 Uiso 1 1 calc R . . . .
C148 C 0.24988(15) 0.73694(16) 1.1734(4) 0.0373(10) Uani 1 1 d . . . . .
H148 H 0.2673 0.7301 1.2406 0.045 Uiso 1 1 calc R . . . .
C149 C 0.21701(14) 0.70655(14) 1.1259(3) 0.0298(8) Uani 1 1 d . . . . .
H149 H 0.2120 0.6795 1.1623 0.036 Uiso 1 1 calc R . . . .
C150 C 0.11258(12) 0.70227(11) 0.8609(3) 0.0213(7) Uani 1 1 d . . . . .
C151 C 0.12257(14) 0.70819(13) 0.7449(3) 0.0290(8) Uani 1 1 d . . . . .
H151 H 0.1515 0.6971 0.7153 0.035 Uiso 1 1 calc R . . . .
C152 C 0.08972(15) 0.73043(15) 0.6740(4) 0.0365(10) Uani 1 1 d . . . . .
H152 H 0.0963 0.7337 0.5965 0.044 Uiso 1 1 calc R . . . .
C153 C 0.04693(15) 0.74804(14) 0.7176(4) 0.0331(9) Uani 1 1 d . . . . .
H153 H 0.0252 0.7635 0.6696 0.040 Uiso 1 1 calc R . . . .
C154 C 0.03677(14) 0.74258(12) 0.8324(3) 0.0277(8) Uani 1 1 d . . . . .
H154 H 0.0084 0.7546 0.8621 0.033 Uiso 1 1 calc R . . . .
C155 C 0.06895(13) 0.71913(12) 0.9033(3) 0.0236(7) Uani 1 1 d . . . . .
H155 H 0.0614 0.7146 0.9798 0.028 Uiso 1 1 calc R . . . .
Cu20 Cu 0.37757(2) 0.37865(2) 0.64669(4) 0.02016(12) Uani 1 1 d . . . . .
P201 P 0.36326(3) 0.45029(3) 0.59594(8) 0.02328(19) Uani 1 1 d . . . . .
P202 P 0.34468(3) 0.32942(3) 0.52412(7) 0.01938(18) Uani 1 1 d . . . . .
O201 O 0.51504(10) 0.37187(10) 0.1279(2) 0.0313(6) Uani 1 1 d . . . . .
O202 O 0.36756(9) 0.40174(8) 0.3710(2) 0.0232(5) Uani 1 1 d . . . . .
N201 N 0.36931(11) 0.37417(11) 0.8222(3) 0.0250(6) Uani 1 1 d . . . . .
N202 N 0.41285(10) 0.37093(10) 0.8813(2) 0.0227(6) Uani 1 1 d . . . . .
N203 N 0.45235(10) 0.36977(10) 0.7057(2) 0.0193(6) Uani 1 1 d . . . . .
N204 N 0.49993(10) 0.36589(10) 0.6715(2) 0.0182(6) Uani 1 1 d . . . . .
C201 C 0.33595(14) 0.37675(13) 0.9031(3) 0.0276(8) Uani 1 1 d . . . . .
H201 H 0.3024 0.3794 0.8884 0.033 Uiso 1 1 calc R . . . .
C202 C 0.35748(15) 0.37504(15) 1.0133(3) 0.0321(9) Uani 1 1 d . . . . .
H202 H 0.3417 0.3762 1.0831 0.039 Uiso 1 1 calc R . . . .
C203 C 0.40710(14) 0.37123(14) 0.9964(3) 0.0297(9) Uani 1 1 d . . . . .
H203 H 0.4317 0.3693 1.0528 0.036 Uiso 1 1 calc R . . . .
C204 C 0.45587(13) 0.36817(12) 0.8190(3) 0.0206(7) Uani 1 1 d . . . . .
C205 C 0.50416(13) 0.36313(13) 0.8603(3) 0.0271(8) Uani 1 1 d . . . . .
H205 H 0.5153 0.3611 0.9361 0.032 Uiso 1 1 calc R . . . .
C206 C 0.53090(13) 0.36189(13) 0.7635(3) 0.0235(7) Uani 1 1 d . . . . .
H206 H 0.5648 0.3588 0.7608 0.028 Uiso 1 1 calc R . . . .
C207 C 0.51141(12) 0.36498(11) 0.5537(3) 0.0185(7) Uani 1 1 d . . . . .
C208 C 0.55776(13) 0.35023(13) 0.5217(3) 0.0229(7) Uani 1 1 d . . . . .
H208 H 0.5814 0.3429 0.5774 0.027 Uiso 1 1 calc R . . . .
C209 C 0.56804(13) 0.34671(13) 0.4066(3) 0.0238(7) Uani 1 1 d . . . . .
H209 H 0.5989 0.3372 0.3852 0.029 Uiso 1 1 calc R . . . .
C210 C 0.53299(13) 0.35717(12) 0.3220(3) 0.0216(7) Uani 1 1 d . . . . .
C211 C 0.48801(13) 0.37385(12) 0.3553(3) 0.0211(7) Uani 1 1 d . . . . .
H211 H 0.4649 0.3823 0.2996 0.025 Uiso 1 1 calc R . . . .
C212 C 0.47721(12) 0.37812(12) 0.4697(3) 0.0198(7) Uani 1 1 d . . . . .
H212 H 0.4472 0.3897 0.4908 0.024 Uiso 1 1 calc R . . . .
C213 C 0.54102(13) 0.35162(13) 0.1974(3) 0.0251(8) Uani 1 1 d . . . . .
C214 C 0.57936(13) 0.32075(15) 0.1556(3) 0.0291(9) Uani 1 1 d . . . . .
C215 C 0.58935(14) 0.28049(15) 0.2093(4) 0.0344(9) Uani 1 1 d . . . . .
H215 H 0.5738 0.2734 0.2770 0.041 Uiso 1 1 calc R . . . .
C216 C 0.62242(15) 0.25077(17) 0.1625(4) 0.0420(11) Uani 1 1 d . . . . .
H216 H 0.6287 0.2238 0.1983 0.050 Uiso 1 1 calc R . . . .
C217 C 0.64589(16) 0.26183(19) 0.0620(4) 0.0482(13) Uani 1 1 d . . . . .
H217 H 0.6680 0.2421 0.0303 0.058 Uiso 1 1 calc R . . . .
C218 C 0.63671(15) 0.30207(19) 0.0084(4) 0.0448(12) Uani 1 1 d . . . . .
H218 H 0.6529 0.3095 -0.0583 0.054 Uiso 1 1 calc R . . . .
C219 C 0.60317(14) 0.33125(17) 0.0547(3) 0.0346(10) Uani 1 1 d . . . . .
H219 H 0.5965 0.3580 0.0180 0.041 Uiso 1 1 calc R . . . .
C220 C 0.38677(14) 0.48825(12) 0.7063(4) 0.0281(8) Uani 1 1 d . . . . .
C221 C 0.35607(15) 0.51361(14) 0.7711(3) 0.0307(8) Uani 1 1 d . . . . .
H221 H 0.3225 0.5134 0.7550 0.037 Uiso 1 1 calc R . . . .
C222 C 0.37477(17) 0.53969(15) 0.8610(4) 0.0378(10) Uani 1 1 d . . . . .
H222 H 0.3537 0.5569 0.9041 0.045 Uiso 1 1 calc R . . . .
C223 C 0.42415(17) 0.53981(16) 0.8858(4) 0.0422(11) Uani 1 1 d . . . . .
H223 H 0.4367 0.5567 0.9466 0.051 Uiso 1 1 calc R . . . .
C224 C 0.45480(18) 0.5150(2) 0.8206(5) 0.0623(16) Uani 1 1 d . . . . .
H224 H 0.4884 0.5156 0.8364 0.075 Uiso 1 1 calc R . . . .
C225 C 0.43678(17) 0.48897(18) 0.7314(5) 0.0540(14) Uani 1 1 d . . . . .
H225 H 0.4581 0.4720 0.6884 0.065 Uiso 1 1 calc R . . . .
C226 C 0.29857(14) 0.46548(13) 0.5772(4) 0.0311(9) Uani 1 1 d . . . . .
C227 C 0.28427(17) 0.50106(16) 0.5082(4) 0.0411(11) Uani 1 1 d . . . . .
H227 H 0.3075 0.5184 0.4721 0.049 Uiso 1 1 calc R . . . .
C228 C 0.2345(2) 0.5103(2) 0.4944(5) 0.0643(19) Uani 1 1 d . . . . .
H228 H 0.2245 0.5339 0.4483 0.077 Uiso 1 1 calc R . . . .
C229 C 0.19987(19) 0.4851(2) 0.5476(6) 0.075(2) Uani 1 1 d . . . . .
H229 H 0.1667 0.4914 0.5362 0.090 Uiso 1 1 calc R . . . .
C230 C 0.21407(18) 0.4506(2) 0.6176(6) 0.068(2) Uani 1 1 d . . . . .
H230 H 0.1907 0.4341 0.6556 0.081 Uiso 1 1 calc R . . . .
C231 C 0.26368(16) 0.44039(17) 0.6317(5) 0.0464(12) Uani 1 1 d . . . . .
H231 H 0.2733 0.4166 0.6777 0.056 Uiso 1 1 calc R . . . .
C232 C 0.38814(13) 0.47147(12) 0.4622(3) 0.0258(8) Uani 1 1 d . . . . .
C233 C 0.40830(17) 0.51343(14) 0.4515(4) 0.0384(10) Uani 1 1 d . . . . .
H233 H 0.4120 0.5313 0.5162 0.046 Uiso 1 1 calc R . . . .
C234 C 0.42301(18) 0.52913(16) 0.3461(4) 0.0459(12) Uani 1 1 d . . . . .
H234 H 0.4362 0.5574 0.3408 0.055 Uiso 1 1 calc R . . . .
C235 C 0.41827(15) 0.50321(15) 0.2489(4) 0.0384(10) Uani 1 1 d . . . . .
H235 H 0.4278 0.5141 0.1782 0.046 Uiso 1 1 calc R . . . .
C236 C 0.39914(14) 0.46066(14) 0.2577(4) 0.0306(9) Uani 1 1 d . . . . .
H236 H 0.3966 0.4426 0.1932 0.037 Uiso 1 1 calc R . . . .
C237 C 0.38407(13) 0.44551(12) 0.3624(3) 0.0260(8) Uani 1 1 d . . . . .
C238 C 0.31715(13) 0.39364(12) 0.3640(3) 0.0214(7) Uani 1 1 d . . . . .
C239 C 0.28532(13) 0.41848(12) 0.2961(3) 0.0248(8) Uani 1 1 d . . . . .
H239 H 0.2969 0.4422 0.2535 0.030 Uiso 1 1 calc R . . . .
C240 C 0.23609(14) 0.40766(13) 0.2922(3) 0.0293(8) Uani 1 1 d . . . . .
H240 H 0.2145 0.4239 0.2457 0.035 Uiso 1 1 calc R . . . .
C241 C 0.21873(13) 0.37290(13) 0.3571(3) 0.0277(8) Uani 1 1 d . . . . .
H241 H 0.1854 0.3664 0.3558 0.033 Uiso 1 1 calc R . . . .
C242 C 0.25090(13) 0.34774(12) 0.4240(3) 0.0233(7) Uani 1 1 d . . . . .
H242 H 0.2390 0.3242 0.4665 0.028 Uiso 1 1 calc R . . . .
C243 C 0.30104(13) 0.35747(12) 0.4283(3) 0.0209(7) Uani 1 1 d . . . . .
C244 C 0.30833(13) 0.28465(12) 0.5844(3) 0.0255(8) Uani 1 1 d . . . . .
C245 C 0.30306(14) 0.24371(13) 0.5295(4) 0.0326(9) Uani 1 1 d . . . . .
H245 H 0.3194 0.2380 0.4619 0.039 Uiso 1 1 calc R . . . .
C246 C 0.27327(15) 0.21166(15) 0.5768(5) 0.0432(11) Uani 1 1 d . . . . .
H246 H 0.2695 0.1844 0.5403 0.052 Uiso 1 1 calc R . . . .
C247 C 0.24947(16) 0.21962(16) 0.6763(4) 0.0468(13) Uani 1 1 d . . . . .
H247 H 0.2297 0.1978 0.7071 0.056 Uiso 1 1 calc R . . . .
C248 C 0.25452(16) 0.25994(18) 0.7320(4) 0.0450(12) Uani 1 1 d . . . . .
H248 H 0.2381 0.2652 0.7998 0.054 Uiso 1 1 calc R . . . .
C249 C 0.28436(15) 0.29268(15) 0.6858(3) 0.0343(9) Uani 1 1 d . . . . .
H249 H 0.2881 0.3198 0.7230 0.041 Uiso 1 1 calc R . . . .
C250 C 0.38645(13) 0.30083(11) 0.4291(3) 0.0226(7) Uani 1 1 d . . . . .
C251 C 0.37798(14) 0.29728(13) 0.3109(3) 0.0269(8) Uani 1 1 d . . . . .
H251 H 0.3498 0.3096 0.2775 0.032 Uiso 1 1 calc R . . . .
C252 C 0.41139(15) 0.27542(14) 0.2428(3) 0.0324(9) Uani 1 1 d . . . . .
H252 H 0.4060 0.2739 0.1637 0.039 Uiso 1 1 calc R . . . .
C253 C 0.45281(15) 0.25583(14) 0.2925(4) 0.0326(9) Uani 1 1 d . . . . .
H253 H 0.4747 0.2405 0.2471 0.039 Uiso 1 1 calc R . . . .
C254 C 0.46136(14) 0.25911(13) 0.4095(4) 0.0297(8) Uani 1 1 d . . . . .
H254 H 0.4890 0.2459 0.4430 0.036 Uiso 1 1 calc R . . . .
C255 C 0.42880(13) 0.28198(12) 0.4771(3) 0.0248(8) Uani 1 1 d . . . . .
H255 H 0.4353 0.2848 0.5554 0.030 Uiso 1 1 calc R . . . .
F1 F 0.32722(9) 0.65760(12) 1.4448(3) 0.0591(8) Uani 1 1 d . . . . .
F2 F 0.35331(10) 0.63822(16) 1.2693(3) 0.0860(14) Uani 1 1 d . . . . .
F3A F 0.2733(3) 0.6353(14) 1.3061(16) 0.059(5) Uani 0.73(9) 1 d . . P A 1
F3B F 0.280(2) 0.655(3) 1.301(3) 0.050(10) Uani 0.27(9) 1 d . . P A 2
F4A F 0.3343(7) 0.5908(3) 1.3823(7) 0.078(5) Uani 0.60(3) 1 d . . P A 1
F4B F 0.2988(12) 0.5870(3) 1.3739(13) 0.079(7) Uani 0.40(3) 1 d . . P A 2
B1 B 0.31902(18) 0.63083(16) 1.3504(5) 0.0363(11) Uani 1 1 d . . . . .
F5A F -0.2165(3) 0.5942(2) 1.1545(9) 0.050(2) Uani 0.429(11) 1 d . . P B 1
F5B F -0.1524(4) 0.6443(5) 1.2126(11) 0.157(6) Uani 0.571(11) 1 d . U P B 2
F6A F -0.2101(3) 0.6669(3) 1.1329(9) 0.061(3) Uani 0.429(11) 1 d . . P B 1
F6B F -0.1534(3) 0.6029(3) 1.0623(11) 0.110(4) Uani 0.571(11) 1 d . U P B 2
F7A F -0.1439(3) 0.6239(4) 1.1676(12) 0.075(5) Uani 0.429(11) 1 d . . P B 1
F7B F -0.2233(3) 0.6174(5) 1.1296(9) 0.126(5) Uani 0.571(11) 1 d . U P B 2
F8A F -0.1765(3) 0.6413(6) 0.9915(7) 0.104(7) Uani 0.429(11) 1 d . . P B 1
F8B F -0.1861(7) 0.6651(5) 1.056(2) 0.286(16) Uani 0.571(11) 1 d . U P B 2
B2 B -0.1819(2) 0.6306(2) 1.1125(7) 0.0546(16) Uani 1 1 d . . . . .

loop_
_atom_site_aniso_label
_atom_site_aniso_U_11
_atom_site_aniso_U_22
_atom_site_aniso_U_33
_atom_site_aniso_U_23
_atom_site_aniso_U_13
_atom_site_aniso_U_12
Cu10 0.0175(2) 0.0211(3) 0.0191(3) 0.00111(19) -0.00003(19) 0.00035(19)
P101 0.0168(4) 0.0195(4) 0.0254(4) 0.0011(3) -0.0014(3) 0.0009(3)
P102 0.0161(4) 0.0188(4) 0.0200(4) 0.0000(3) 0.0016(3) 0.0001(3)
O101 0.0338(16) 0.087(3) 0.0178(14) 0.0057(15) 0.0006(12) 0.0011(16)
O102 0.0163(12) 0.0209(12) 0.0258(13) -0.0025(10) -0.0005(9) -0.0003(9)
N101 0.0143(14) 0.0220(15) 0.0314(17) 0.0046(12) -0.0035(12) -0.0017(11)
N102 0.0250(16) 0.0287(16) 0.0157(14) 0.0030(12) -0.0008(12) -0.0052(12)
N103 0.0158(13) 0.0228(14) 0.0161(14) 0.0022(11) -0.0006(11) -0.0009(11)
N104 0.0169(14) 0.0238(15) 0.0137(13) 0.0011(11) -0.0004(11) -0.0006(11)
C101 0.0257(19) 0.042(2) 0.0231(19) 0.0079(16) -0.0073(15) -0.0076(17)
C102 0.038(2) 0.059(3) 0.0188(19) 0.0089(18) -0.0106(17) -0.017(2)
C103 0.032(2) 0.049(3) 0.0183(18) 0.0051(17) -0.0014(15) -0.0108(18)
C104 0.0207(17) 0.0220(17) 0.0151(16) 0.0037(13) -0.0008(13) -0.0033(13)
C105 0.0257(19) 0.031(2) 0.0179(17) -0.0016(14) 0.0022(14) -0.0012(15)
C106 0.0236(18) 0.031(2) 0.0199(17) 0.0018(15) 0.0060(14) 0.0010(15)
C107 0.0199(17) 0.0238(17) 0.0153(16) 0.0013(13) 0.0016(13) -0.0018(13)
C108 0.0173(17) 0.042(2) 0.0181(17) 0.0018(15) 0.0019(13) 0.0020(15)
C109 0.0170(17) 0.048(2) 0.0208(18) 0.0036(17) -0.0025(14) 0.0022(16)
C110 0.0188(17) 0.042(2) 0.0184(17) 0.0047(16) -0.0029(14) -0.0022(16)
C111 0.0215(18) 0.035(2) 0.0147(16) 0.0014(14) 0.0024(13) 0.0001(15)
C112 0.0162(16) 0.0237(17) 0.0185(17) 0.0021(13) -0.0009(13) -0.0001(13)
C113 0.0203(19) 0.069(3) 0.0195(19) 0.0114(19) 0.0013(15) -0.0045(19)
C114 0.019(2) 0.097(4) 0.032(2) 0.031(3) -0.0019(17) 0.001(2)
C115 0.030(2) 0.074(4) 0.055(3) 0.032(3) -0.005(2) 0.005(2)
C116 0.034(3) 0.099(5) 0.085(4) 0.053(4) -0.008(3) 0.012(3)
C117 0.037(3) 0.144(7) 0.069(4) 0.063(5) 0.004(3) 0.021(4)
C118 0.023(2) 0.175(8) 0.036(3) 0.045(4) -0.008(2) 0.005(3)
C119 0.022(2) 0.139(6) 0.030(2) 0.025(3) -0.0003(18) -0.002(3)
C120 0.0248(18) 0.0204(17) 0.0263(18) -0.0022(14) 0.0014(14) 0.0005(14)
C121 0.028(2) 0.033(2) 0.033(2) 0.0048(17) -0.0036(16) -0.0011(16)
C122 0.048(3) 0.042(2) 0.030(2) 0.0076(19) -0.0036(19) -0.007(2)
C123 0.046(3) 0.044(3) 0.034(2) 0.0034(19) 0.0072(19) -0.015(2)
C124 0.031(2) 0.051(3) 0.043(3) 0.004(2) 0.0039(19) -0.008(2)
C125 0.024(2) 0.039(2) 0.036(2) 0.0045(18) -0.0022(16) -0.0022(17)
C126 0.0200(17) 0.0247(18) 0.0282(19) 0.0057(15) 0.0017(14) 0.0021(14)
C127 0.029(2) 0.032(2) 0.046(2) -0.0005(18) 0.0005(18) 0.0057(17)
C128 0.035(2) 0.039(2) 0.061(3) 0.005(2) 0.008(2) 0.018(2)
C129 0.023(2) 0.058(3) 0.048(3) 0.016(2) 0.0005(18) 0.013(2)
C130 0.024(2) 0.060(3) 0.047(3) -0.004(2) -0.0083(19) 0.002(2)
C131 0.023(2) 0.036(2) 0.046(2) -0.0048(19) -0.0031(17) 0.0010(17)
C132 0.0190(17) 0.0247(18) 0.0251(18) -0.0011(14) 0.0012(14) -0.0006(14)
C133 0.034(2) 0.0250(19) 0.034(2) 0.0005(16) -0.0002(17) -0.0034(16)
C134 0.045(3) 0.027(2) 0.043(2) -0.0090(18) 0.0015(19) -0.0117(18)
C135 0.035(2) 0.041(2) 0.030(2) -0.0121(18) 0.0010(17) -0.0117(18)
C136 0.0241(19) 0.031(2) 0.0277(19) -0.0038(16) 0.0038(15) -0.0037(15)
C137 0.0149(16) 0.0239(18) 0.034(2) -0.0042(15) 0.0039(14) 0.0009(14)
C138 0.0139(16) 0.0223(17) 0.0245(17) 0.0044(14) 0.0008(13) -0.0002(13)
C139 0.0257(19) 0.0240(18) 0.0285(19) -0.0043(15) 0.0028(15) 0.0016(15)
C140 0.0207(18) 0.0270(19) 0.035(2) -0.0037(16) 0.0082(15) 0.0050(15)
C141 0.0148(17) 0.0273(19) 0.036(2) 0.0004(16) 0.0025(14) 0.0005(14)
C142 0.0196(17) 0.0235(18) 0.0264(18) 0.0020(14) -0.0003(14) -0.0009(14)
C143 0.0188(17) 0.0219(17) 0.0196(16) 0.0033(13) 0.0034(13) 0.0016(13)
C144 0.0173(17) 0.0257(18) 0.0279(18) -0.0070(15) 0.0046(14) -0.0023(14)
C145 0.0213(18) 0.0243(19) 0.047(2) -0.0031(17) 0.0070(16) -0.0001(15)
C146 0.026(2) 0.026(2) 0.052(3) -0.0076(18) 0.0149(18) -0.0055(16)
C147 0.027(2) 0.042(2) 0.051(3) -0.024(2) 0.0147(19) -0.0154(18)
C148 0.028(2) 0.058(3) 0.026(2) -0.0136(19) 0.0062(16) -0.0124(19)
C149 0.027(2) 0.037(2) 0.0255(19) -0.0072(16) 0.0055(15) -0.0073(16)
C150 0.0168(16) 0.0185(16) 0.0287(19) 0.0026(14) 0.0013(14) -0.0009(13)
C151 0.0221(18) 0.033(2) 0.032(2) 0.0089(16) 0.0083(15) 0.0064(16)
C152 0.029(2) 0.047(3) 0.034(2) 0.0196(19) 0.0070(17) 0.0070(18)
C153 0.027(2) 0.035(2) 0.037(2) 0.0138(18) 0.0008(17) 0.0076(17)
C154 0.0213(18) 0.0242(19) 0.038(2) -0.0007(16) 0.0027(15) 0.0052(15)
C155 0.0222(18) 0.0223(17) 0.0264(18) -0.0028(14) 0.0019(14) -0.0021(14)
Cu20 0.0184(2) 0.0229(3) 0.0191(3) -0.0015(2) -0.00050(19) 0.0002(2)
P201 0.0182(4) 0.0206(4) 0.0311(5) -0.0020(4) 0.0031(4) 0.0017(3)
P202 0.0179(4) 0.0207(4) 0.0194(4) 0.0015(3) -0.0031(3) -0.0006(3)
O201 0.0280(14) 0.0514(18) 0.0145(12) -0.0009(12) -0.0015(10) 0.0021(12)
O202 0.0165(12) 0.0239(13) 0.0292(13) 0.0029(10) -0.0006(10) 0.0008(10)
N201 0.0212(15) 0.0307(17) 0.0232(15) -0.0025(13) 0.0012(12) -0.0017(13)
N202 0.0168(14) 0.0325(17) 0.0187(14) -0.0037(12) 0.0002(11) -0.0029(12)
N203 0.0135(13) 0.0257(15) 0.0187(14) -0.0011(12) 0.0006(11) 0.0013(11)
N204 0.0144(13) 0.0262(15) 0.0139(13) -0.0007(11) 0.0009(10) 0.0013(11)
C201 0.0248(19) 0.036(2) 0.0223(18) -0.0071(16) 0.0059(15) -0.0057(16)
C202 0.032(2) 0.048(2) 0.0169(17) -0.0089(17) 0.0122(15) -0.0080(18)
C203 0.028(2) 0.047(2) 0.0139(17) -0.0043(16) 0.0023(14) -0.0059(17)
C204 0.0207(17) 0.0255(18) 0.0156(16) -0.0023(13) 0.0013(13) -0.0020(14)
C205 0.0234(19) 0.039(2) 0.0190(17) 0.0016(15) -0.0020(14) -0.0012(16)
C206 0.0163(16) 0.034(2) 0.0196(17) 0.0023(15) -0.0033(13) -0.0012(14)
C207 0.0209(17) 0.0199(16) 0.0147(16) 0.0000(13) -0.0007(13) -0.0019(13)
C208 0.0175(17) 0.035(2) 0.0157(16) -0.0007(14) -0.0028(13) 0.0009(14)
C209 0.0157(16) 0.038(2) 0.0182(17) -0.0058(15) 0.0009(13) 0.0022(15)
C210 0.0210(17) 0.0293(19) 0.0145(16) -0.0015(14) -0.0026(13) -0.0009(14)
C211 0.0211(17) 0.0286(18) 0.0133(16) 0.0001(13) -0.0026(13) 0.0012(14)
C212 0.0173(16) 0.0276(18) 0.0145(16) 0.0004(13) -0.0003(12) 0.0015(14)
C213 0.0188(17) 0.037(2) 0.0191(17) -0.0046(15) 0.0002(14) -0.0049(15)
C214 0.0172(17) 0.050(2) 0.0203(18) -0.0106(17) -0.0006(14) -0.0010(16)
C215 0.025(2) 0.048(3) 0.031(2) -0.0161(19) 0.0011(16) 0.0012(18)
C216 0.029(2) 0.051(3) 0.046(3) -0.021(2) -0.0015(19) 0.003(2)
C217 0.024(2) 0.075(4) 0.045(3) -0.036(3) 0.0057(19) 0.003(2)
C218 0.022(2) 0.082(4) 0.031(2) -0.018(2) 0.0055(17) -0.004(2)
C219 0.0220(19) 0.062(3) 0.0200(18) -0.0100(18) 0.0024(15) -0.0021(18)
C220 0.0231(18) 0.0229(18) 0.038(2) 0.0006(16) 0.0010(16) -0.0023(15)
C221 0.029(2) 0.033(2) 0.030(2) 0.0000(17) 0.0019(16) 0.0028(16)
C222 0.041(2) 0.039(2) 0.034(2) -0.0049(18) 0.0054(18) 0.0029(19)
C223 0.041(2) 0.041(3) 0.044(3) -0.012(2) 0.001(2) -0.012(2)
C224 0.030(2) 0.069(4) 0.087(4) -0.039(3) -0.008(3) -0.008(2)
C225 0.027(2) 0.059(3) 0.075(4) -0.034(3) -0.002(2) 0.004(2)
C226 0.0234(19) 0.031(2) 0.039(2) -0.0159(17) -0.0014(16) 0.0088(16)
C227 0.042(2) 0.044(3) 0.036(2) -0.018(2) -0.0085(19) 0.021(2)
C228 0.058(4) 0.078(4) 0.056(3) -0.043(3) -0.030(3) 0.047(3)
C229 0.023(3) 0.100(5) 0.102(5) -0.074(4) -0.021(3) 0.027(3)
C230 0.023(2) 0.071(4) 0.110(5) -0.055(4) 0.011(3) -0.002(2)
C231 0.025(2) 0.043(3) 0.071(3) -0.023(2) 0.007(2) 0.0000(19)
C232 0.0213(18) 0.0247(19) 0.032(2) 0.0036(15) 0.0016(15) 0.0009(14)
C233 0.043(2) 0.029(2) 0.043(2) 0.0033(18) 0.0004(19) -0.0056(18)
C234 0.046(3) 0.034(2) 0.057(3) 0.017(2) -0.002(2) -0.012(2)
C235 0.028(2) 0.044(3) 0.043(2) 0.020(2) 0.0046(18) -0.0041(18)
C236 0.0238(19) 0.035(2) 0.033(2) 0.0106(17) 0.0016(16) 0.0042(16)
C237 0.0175(17) 0.0237(18) 0.037(2) 0.0074(16) 0.0005(15) 0.0026(14)
C238 0.0193(17) 0.0247(18) 0.0202(17) -0.0062(14) -0.0012(13) 0.0024(14)
C239 0.0260(19) 0.0254(18) 0.0227(18) 0.0039(14) -0.0029(14) 0.0039(15)
C240 0.0257(19) 0.029(2) 0.033(2) 0.0011(16) -0.0075(16) 0.0078(15)
C241 0.0183(17) 0.032(2) 0.033(2) -0.0044(16) -0.0041(15) 0.0016(15)
C242 0.0207(17) 0.0256(18) 0.0238(18) -0.0042(14) 0.0007(14) -0.0006(14)
C243 0.0191(17) 0.0229(17) 0.0205(17) -0.0040(14) -0.0031(13) 0.0016(13)
C244 0.0209(18) 0.0266(19) 0.0286(19) 0.0089(15) -0.0076(14) -0.0043(14)
C245 0.0246(19) 0.026(2) 0.047(2) 0.0061(17) -0.0081(17) -0.0006(16)
C246 0.026(2) 0.029(2) 0.074(3) 0.013(2) -0.013(2) -0.0055(17)
C247 0.028(2) 0.049(3) 0.063(3) 0.037(2) -0.022(2) -0.016(2)
C248 0.031(2) 0.073(3) 0.031(2) 0.021(2) -0.0107(18) -0.019(2)
C249 0.028(2) 0.047(3) 0.027(2) 0.0075(18) -0.0076(16) -0.0108(18)
C250 0.0220(17) 0.0184(17) 0.0270(18) -0.0015(14) -0.0036(14) -0.0019(14)
C251 0.0249(19) 0.0270(19) 0.0284(19) -0.0046(15) -0.0075(15) 0.0031(15)
C252 0.032(2) 0.038(2) 0.0261(19) -0.0096(17) -0.0051(16) 0.0037(17)
C253 0.027(2) 0.033(2) 0.038(2) -0.0127(17) -0.0037(17) 0.0069(16)
C254 0.0237(19) 0.0261(19) 0.039(2) -0.0011(16) -0.0067(16) 0.0044(15)
C255 0.0234(18) 0.0230(18) 0.0277(19) 0.0044(15) -0.0038(15) -0.0004(14)
F1 0.0262(13) 0.088(2) 0.0627(19) -0.0320(17) 0.0003(12) 0.0003(14)
F2 0.0229(14) 0.167(4) 0.068(2) -0.048(2) 0.0086(14) -0.0212(19)
F3A 0.015(2) 0.093(14) 0.069(4) -0.013(6) -0.006(2) -0.003(4)
F3B 0.031(11) 0.07(2) 0.052(9) 0.019(9) -0.011(8) 0.010(12)
F4A 0.106(11) 0.032(3) 0.096(5) 0.012(3) -0.021(5) 0.021(5)
F4B 0.118(19) 0.039(5) 0.082(8) 0.012(4) 0.029(9) -0.020(6)
B1 0.031(2) 0.031(2) 0.047(3) 0.000(2) -0.009(2) 0.0080(19)
F5A 0.031(4) 0.035(4) 0.083(6) 0.007(4) 0.001(4) -0.014(3)
F5B 0.039(5) 0.254(15) 0.176(10) -0.124(11) -0.018(5) -0.011(6)
F6A 0.034(4) 0.037(4) 0.111(7) 0.014(4) 0.004(4) 0.014(3)
F6B 0.051(4) 0.084(5) 0.196(11) -0.040(6) 0.058(6) -0.006(4)
F7A 0.010(3) 0.085(8) 0.131(11) 0.049(8) -0.006(5) 0.006(4)
F7B 0.019(3) 0.214(14) 0.144(8) 0.091(9) -0.003(4) -0.016(6)
F8A 0.024(4) 0.25(2) 0.039(4) 0.009(7) 0.016(3) 0.013(7)
F8B 0.21(2) 0.105(12) 0.53(4) 0.15(2) -0.16(2) -0.016(12)
B2 0.035(3) 0.038(3) 0.090(5) -0.012(3) 0.003(3) 0.007(2)

loop_
_atom_type_symbol
_atom_type_description
_atom_type_scat_dispersion_real
_atom_type_scat_dispersion_imag
_atom_type_scat_source
C C 0.0181 0.0091 'International Tables Vol C Tables 4.2.6.8 and 6.1.1.4'
H H 0.0000 0.0000 'International Tables Vol C Tables 4.2.6.8 and 6.1.1.4'
B B 0.0090 0.0039 'International Tables Vol C Tables 4.2.6.8 and 6.1.1.4'
Cu Cu -1.9646 0.5888 'International Tables Vol C Tables 4.2.6.8 and 6.1.1.4'
F F 0.0727 0.0534 'International Tables Vol C Tables 4.2.6.8 and 6.1.1.4'
N N 0.0311 0.0180 'International Tables Vol C Tables 4.2.6.8 and 6.1.1.4'
O O 0.0492 0.0322 'International Tables Vol C Tables 4.2.6.8 and 6.1.1.4'
P P 0.2955 0.4335 'International Tables Vol C Tables 4.2.6.8 and 6.1.1.4'

loop_
_geom_angle_atom_site_label_1
_geom_angle_atom_site_label_2
_geom_angle_atom_site_label_3
_geom_angle
P102 Cu10 P101 113.32(4)
N101 Cu10 P101 106.91(9)
N101 Cu10 P102 122.88(9)
N101 Cu10 N103 78.24(11)
N103 Cu10 P101 110.82(8)
N103 Cu10 P102 119.78(8)
C120 P101 Cu10 107.76(12)
C120 P101 C132 103.46(17)
C126 P101 Cu10 115.01(13)
C126 P101 C120 103.58(17)
C126 P101 C132 103.80(17)
C132 P101 Cu10 121.34(12)
C143 P102 Cu10 108.56(11)
C144 P102 Cu10 118.22(13)
C144 P102 C143 102.20(16)
C144 P102 C150 104.01(17)
C150 P102 Cu10 117.70(11)
C150 P102 C143 104.28(16)
C137 O102 C138 116.2(3)
N102 N101 Cu10 113.0(2)
C101 N101 Cu10 142.6(3)
C101 N101 N102 104.4(3)
N101 N102 C104 118.6(3)
C103 N102 N101 112.2(3)
C103 N102 C104 129.1(3)
N104 N103 Cu10 144.2(2)
C104 N103 Cu10 111.9(2)
C104 N103 N104 103.9(3)
N103 N104 C107 121.6(3)
C106 N104 N103 110.8(3)
C106 N104 C107 127.5(3)
N101 C101 C102 111.2(4)
C103 C102 C101 105.9(3)
N102 C103 C102 106.2(4)
N102 C104 C105 128.0(3)
N103 C104 N102 118.3(3)
N103 C104 C105 113.7(3)
C106 C105 C104 103.5(3)
N104 C106 C105 108.2(3)
C108 C107 N104 119.3(3)
C112 C107 N104 120.9(3)
C112 C107 C108 119.8(3)
C109 C108 C107 118.9(3)
C108 C109 C110 121.8(3)
C109 C110 C111 118.5(3)
C109 C110 C113 123.0(3)
C111 C110 C113 118.5(3)
C112 C111 C110 120.6(3)
C111 C112 C107 120.2(3)
O101 C113 C110 119.9(4)
O101 C113 C114 120.8(4)
C110 C113 C114 119.3(4)
C115 C114 C113 121.0(4)
C119 C114 C113 119.2(6)
C119 C114 C115 119.8(5)
C116 C115 C114 120.6(6)
C117 C116 C115 119.0(7)
C118 C117 C116 121.3(6)
C117 C118 C119 120.7(6)
C114 C119 C118 118.6(7)
C121 C120 P101 121.8(3)
C121 C120 C125 118.5(4)
C125 C120 P101 119.3(3)
C122 C121 C120 120.4(4)
C123 C122 C121 120.7(4)
C122 C123 C124 119.1(4)
C125 C124 C123 120.6(4)
C124 C125 C120 120.6(4)
C127 C126 P101 122.3(3)
C127 C126 C131 118.5(4)
C131 C126 P101 119.1(3)
C128 C127 C126 120.4(4)
C129 C128 C127 120.1(4)
C128 C129 C130 120.7(4)
C129 C130 C131 119.0(4)
C130 C131 C126 121.2(4)
C133 C132 P101 122.8(3)
C137 C132 P101 120.2(3)
C137 C132 C133 117.0(3)
C134 C133 C132 120.6(4)
C135 C134 C133 121.0(4)
C134 C135 C136 119.9(4)
C137 C136 C135 118.9(4)
C132 C137 O102 119.6(3)
C136 C137 O102 117.9(3)
C136 C137 C132 122.5(4)
C139 C138 O102 121.9(3)
C139 C138 C143 122.2(3)
C143 C138 O102 115.9(3)
C138 C139 C140 118.8(3)
C141 C140 C139 120.5(3)
C140 C141 C142 120.2(3)
C141 C142 C143 120.7(3)
C138 C143 P102 119.0(3)
C142 C143 P102 123.2(3)
C142 C143 C138 117.6(3)
C145 C144 P102 122.8(3)
C149 C144 P102 117.7(3)
C149 C144 C145 119.3(4)
C146 C145 C144 120.2(4)
C147 C146 C145 119.8(4)
C146 C147 C148 120.7(4)
C147 C148 C149 119.7(4)
C144 C149 C148 120.3(4)
C151 C150 P102 122.9(3)
C155 C150 P102 118.2(3)
C155 C150 C151 118.9(3)
C152 C151 C150 120.2(3)
C151 C152 C153 120.5(4)
C154 C153 C152 119.8(4)
C153 C154 C155 119.9(3)
C154 C155 C150 120.6(3)
P202 Cu20 P201 113.75(4)
N201 Cu20 P201 107.31(9)
N201 Cu20 P202 122.49(9)
N201 Cu20 N203 78.49(11)
N203 Cu20 P201 110.92(8)
N203 Cu20 P202 118.95(8)
C220 P201 Cu20 110.99(13)
C220 P201 C226 104.38(17)
C220 P201 C232 104.43(18)
C226 P201 Cu20 115.36(14)
C232 P201 Cu20 119.27(13)
C232 P201 C226 100.76(19)
C243 P202 Cu20 109.23(12)
C243 P202 C244 103.10(16)
C243 P202 C250 104.85(16)
C244 P202 Cu20 117.39(13)
C250 P202 Cu20 117.10(12)
C250 P202 C244 103.63(17)
C238 O202 C237 118.6(3)
N202 N201 Cu20 113.0(2)
C201 N201 Cu20 142.3(3)
C201 N201 N202 104.4(3)
N201 N202 C204 118.3(3)
C203 N202 N201 112.4(3)
C203 N202 C204 129.3(3)
N204 N203 Cu20 144.4(2)
C204 N203 Cu20 111.7(2)
C204 N203 N204 103.9(3)
N203 N204 C207 121.1(3)
C206 N204 N203 110.7(3)
C206 N204 C207 128.2(3)
N201 C201 C202 111.7(3)
C203 C202 C201 105.3(3)
N202 C203 C202 106.2(3)
N202 C204 C205 128.5(3)
N203 C204 N202 118.4(3)
N203 C204 C205 113.1(3)
C206 C205 C204 103.7(3)
N204 C206 C205 108.5(3)
C208 C207 N204 119.1(3)
C212 C207 N204 121.0(3)
C212 C207 C208 119.9(3)
C209 C208 C207 119.2(3)
C208 C209 C210 121.2(3)
C209 C210 C213 123.6(3)
C211 C210 C209 118.6(3)
C211 C210 C213 117.8(3)
C212 C211 C210 121.0(3)
C211 C212 C207 119.8(3)
O201 C213 C210 119.6(3)
O201 C213 C214 119.7(3)
C210 C213 C214 120.7(3)
C215 C214 C213 122.1(3)
C215 C214 C219 119.2(4)
C219 C214 C213 118.5(4)
C214 C215 C216 120.6(4)
C217 C216 C215 119.4(5)
C218 C217 C216 120.6(4)
C217 C218 C219 119.6(4)
C218 C219 C214 120.5(5)
C221 C220 P201 121.8(3)
C221 C220 C225 119.0(4)
C225 C220 P201 119.0(3)
C220 C221 C222 120.6(4)
C223 C222 C221 119.9(4)
C224 C223 C222 119.5(4)
C223 C224 C225 121.2(5)
C224 C225 C220 119.8(4)
C227 C226 P201 121.2(3)
C231 C226 P201 118.7(3)
C231 C226 C227 120.1(4)
C226 C227 C228 118.7(5)
C229 C228 C227 121.1(6)
C228 C229 C230 120.1(5)
C229 C230 C231 119.8(6)
C226 C231 C230 120.1(6)
C233 C232 P201 123.4(3)
C233 C232 C237 117.3(4)
C237 C232 P201 119.1(3)
C234 C233 C232 121.0(4)
C235 C234 C233 120.7(4)
C234 C235 C236 119.4(4)
C237 C236 C235 119.5(4)
O202 C237 C232 119.2(3)
C236 C237 O202 118.7(4)
C236 C237 C232 122.0(4)
O202 C238 C243 115.2(3)
C239 C238 O202 122.8(3)
C239 C238 C243 121.9(3)
C240 C239 C238 119.1(3)
C239 C240 C241 120.4(3)
C240 C241 C242 120.2(3)
C241 C242 C243 120.7(3)
C238 C243 P202 118.8(3)
C242 C243 P202 123.3(3)
C242 C243 C238 117.6(3)
C245 C244 P202 122.0(3)
C249 C244 P202 118.0(3)
C249 C244 C245 120.0(4)
C246 C245 C244 119.4(4)
C247 C246 C245 120.7(5)
C246 C247 C248 120.6(4)
C247 C248 C249 119.6(5)
C244 C249 C248 119.7(4)
C251 C250 P202 123.0(3)
C255 C250 P202 118.3(3)
C255 C250 C251 118.8(3)
C252 C251 C250 120.3(3)
C251 C252 C253 120.1(4)
C254 C253 C252 119.8(4)
C253 C254 C255 120.1(4)
C254 C255 C250 120.8(4)
F1 B1 F3B 97(3)
F1 B1 F4B 115.8(7)
F2 B1 F1 110.9(4)
F2 B1 F3B 99.1(17)
F2 B1 F4B 123.1(7)
F3A B1 F1 112.3(9)
F3A B1 F2 111.2(12)
F3B B1 F4B 105(4)
F4A B1 F1 105.4(5)
F4A B1 F2 97.3(9)
F4A B1 F3A 119(2)
F6A B2 F5A 99.7(6)
F6A B2 F8A 93.5(8)
F6B B2 F5B 102.5(8)
F7A B2 F5A 103.5(7)
F7A B2 F6A 121.1(10)
F7A B2 F8A 116.1(8)
F7B B2 F5B 117.3(9)
F7B B2 F6B 115.6(10)
F7B B2 F8B 106.9(11)
F8A B2 F5A 122.9(8)
F8B B2 F5B 103.3(13)
F8B B2 F6B 110.8(16)

loop_
_geom_bond_atom_site_label_1
_geom_bond_atom_site_label_2
_geom_bond_distance
Cu10 P101 2.2819(10)
Cu10 P102 2.2337(10)
Cu10 N101 2.073(3)
Cu10 N103 2.157(3)
P101 C120 1.820(4)
P101 C126 1.819(4)
P101 C132 1.833(4)
P102 C143 1.827(3)
P102 C144 1.822(4)
P102 C150 1.825(4)
O101 C113 1.228(6)
O102 C137 1.400(4)
O102 C138 1.405(4)
N101 N102 1.363(4)
N101 C101 1.330(5)
N102 C103 1.360(5)
N102 C104 1.391(4)
N103 N104 1.370(4)
N103 C104 1.321(4)
N104 C106 1.357(4)
N104 C107 1.413(4)
C101 C102 1.406(6)
C102 C103 1.362(6)
C104 C105 1.391(5)
C105 C106 1.371(5)
C107 C108 1.398(5)
C107 C112 1.394(5)
C108 C109 1.376(5)
C109 C110 1.390(5)
C110 C111 1.395(5)
C110 C113 1.476(5)
C111 C112 1.374(5)
C113 C114 1.500(6)
C114 C115 1.404(8)
C114 C119 1.394(7)
C115 C116 1.390(7)
C116 C117 1.380(10)
C117 C118 1.368(11)
C118 C119 1.409(9)
C120 C121 1.390(5)
C120 C125 1.399(5)
C121 C122 1.386(6)
C122 C123 1.382(6)
C123 C124 1.386(6)
C124 C125 1.377(6)
C126 C127 1.389(6)
C126 C131 1.392(6)
C127 C128 1.386(6)
C128 C129 1.371(7)
C129 C130 1.381(7)
C130 C131 1.385(6)
C132 C133 1.407(5)
C132 C137 1.392(5)
C133 C134 1.380(6)
C134 C135 1.371(6)
C135 C136 1.393(6)
C136 C137 1.384(5)
C138 C139 1.384(5)
C138 C143 1.395(5)
C139 C140 1.386(5)
C140 C141 1.377(5)
C141 C142 1.390(5)
C142 C143 1.393(5)
C144 C145 1.397(5)
C144 C149 1.388(5)
C145 C146 1.386(6)
C146 C147 1.380(7)
C147 C148 1.380(7)
C148 C149 1.389(5)
C150 C151 1.397(5)
C150 C155 1.396(5)
C151 C152 1.379(5)
C152 C153 1.390(6)
C153 C154 1.383(6)
C154 C155 1.385(5)
Cu20 P201 2.2735(10)
Cu20 P202 2.2345(10)
Cu20 N201 2.067(3)
Cu20 N203 2.154(3)
P201 C220 1.828(4)
P201 C226 1.831(4)
P201 C232 1.830(4)
P202 C243 1.822(4)
P202 C244 1.826(4)
P202 C250 1.825(4)
O201 C213 1.226(5)
O202 C237 1.401(4)
O202 C238 1.397(4)
N201 N202 1.363(4)
N201 C201 1.328(5)
N202 C203 1.353(4)
N202 C204 1.397(4)
N203 N204 1.372(4)
N203 C204 1.322(4)
N204 C206 1.354(4)
N204 C207 1.415(4)
C201 C202 1.400(5)
C202 C203 1.377(6)
C204 C205 1.400(5)
C205 C206 1.358(5)
C207 C208 1.399(5)
C207 C212 1.394(5)
C208 C209 1.381(5)
C209 C210 1.394(5)
C210 C211 1.390(5)
C210 C213 1.482(5)
C211 C212 1.377(5)
C213 C214 1.491(5)
C214 C215 1.391(6)
C214 C219 1.393(5)
C215 C216 1.393(6)
C216 C217 1.389(7)
C217 C218 1.386(8)
C218 C219 1.389(6)
C220 C221 1.374(5)
C220 C225 1.388(6)
C221 C222 1.397(6)
C222 C223 1.371(6)
C223 C224 1.366(7)
C224 C225 1.385(7)
C226 C227 1.391(6)
C226 C231 1.383(6)
C227 C228 1.393(7)
C228 C229 1.371(10)
C229 C230 1.373(10)
C230 C231 1.394(7)
C232 C233 1.388(6)
C232 C237 1.404(6)
C233 C234 1.384(6)
C234 C235 1.380(7)
C235 C236 1.391(6)
C236 C237 1.375(5)
C238 C239 1.382(5)
C238 C243 1.400(5)
C239 C240 1.382(5)
C240 C241 1.383(6)
C241 C242 1.386(5)
C242 C243 1.399(5)
C244 C245 1.397(6)
C244 C249 1.386(6)
C245 C246 1.386(6)
C246 C247 1.363(7)
C247 C248 1.385(7)
C248 C249 1.396(6)
C250 C251 1.395(5)
C250 C255 1.393(5)
C251 C252 1.389(5)
C252 C253 1.390(6)
C253 C254 1.382(6)
C254 C255 1.385(5)
F1 B1 1.379(6)
F2 B1 1.364(6)
F3A B1 1.346(12)
F3B B1 1.40(2)
F4A B1 1.330(7)
F4B B1 1.462(11)
F5A B2 1.538(10)
F5B B2 1.461(12)
F6A B2 1.362(10)
F6B B2 1.293(9)
F7A B2 1.224(11)
F7B B2 1.218(10)
F8A B2 1.458(12)
F8B B2 1.233(15)
